data_4341959
loop_
_publ_author_name
'Li, Yan'
'Yu, Jia-Wen'
'Liu, Zhong-Yi'
'Yang, En-Cui'
'Zhao, Xiao-Jun'

_publ_section_title
;
 Three Isostructural One-Dimensional Ln(III) Chains with Distorted Cubane
 Motifs Showing Dual Fluorescence and Slow Magnetic
 Relaxation/Magnetocaloric Effect.
;
_journal_issue 1
_journal_name_full 'Inorganic chemistry'
_journal_page_first 153
_journal_page_last 160
_journal_paper_doi 10.1021/ic501952b
_journal_volume 54
_journal_year 2015
_chemical_formula_sum 'C16 H11 Gd N2 O5'
_chemical_formula_weight 468.52
_chemical_name_systematic
; 
 ? 
;
_space_group_IT_number 82
_symmetry_cell_setting tetragonal
_symmetry_space_group_name_Hall 'I -4'
_symmetry_space_group_name_H-M 'I -4'
_atom_sites_solution_hydrogens geom
_atom_sites_solution_primary direct
_atom_sites_solution_secondary difmap
_audit_creation_method SHELXL-97
_cell_angle_alpha 90.00
_cell_angle_beta 90.00
_cell_angle_gamma 90.00
_cell_formula_units_Z 8
_cell_length_a 19.0364(14)
_cell_length_b 19.0364(14)
_cell_length_c 8.3437(12)
_cell_measurement_reflns_used 6483
_cell_measurement_temperature 296(2)
_cell_measurement_theta_max 28.31
_cell_measurement_theta_min 2.67
_cell_volume 3023.6(5)
_computing_cell_refinement 'Bruker SMART'
_computing_data_collection 'Bruker SMART'
_computing_data_reduction 'Bruker SAINT'
_computing_molecular_graphics 'Bruker SHELXTL'
_computing_publication_material 'Bruker SHELXTL'
_computing_structure_refinement 'SHELXL-97 (Sheldrick, 1997)'
_computing_structure_solution 'SHELXS-97 (Sheldrick, 1990)'
_diffrn_ambient_temperature 296(2)
_diffrn_measured_fraction_theta_full 1.000
_diffrn_measured_fraction_theta_max 1.000
_diffrn_measurement_device_type 'CCD area detector'
_diffrn_measurement_method 'phi and omega scans'
_diffrn_radiation_monochromator graphite
_diffrn_radiation_source 'fine-focus sealed tube'
_diffrn_radiation_type MoK\a
_diffrn_radiation_wavelength 0.71073
_diffrn_reflns_av_R_equivalents 0.0168
_diffrn_reflns_av_sigmaI/netI 0.0256
_diffrn_reflns_limit_h_max 22
_diffrn_reflns_limit_h_min -22
_diffrn_reflns_limit_k_max 22
_diffrn_reflns_limit_k_min -22
_diffrn_reflns_limit_l_max 9
_diffrn_reflns_limit_l_min -6
_diffrn_reflns_number 7792
_diffrn_reflns_theta_full 24.99
_diffrn_reflns_theta_max 24.99
_diffrn_reflns_theta_min 1.51
_exptl_absorpt_coefficient_mu 4.417
_exptl_absorpt_correction_T_max 0.5384
_exptl_absorpt_correction_T_min 0.5036
_exptl_absorpt_correction_type multi-scan
_exptl_absorpt_process_details SADABS
_exptl_crystal_colour YELLOW
_exptl_crystal_density_diffrn 2.058
_exptl_crystal_density_meas ?
_exptl_crystal_density_method 'not measured'
_exptl_crystal_description BLOCK
_exptl_crystal_F_000 1800
_exptl_crystal_size_max 0.18
_exptl_crystal_size_mid 0.17
_exptl_crystal_size_min 0.16
_refine_diff_density_max 0.293
_refine_diff_density_min -0.290
_refine_diff_density_rms 0.050
_refine_ls_abs_structure_details 'Flack H D (1983), Acta Cryst. A39, 876-881'
_refine_ls_abs_structure_Flack -0.004(9)
_refine_ls_extinction_method none
_refine_ls_goodness_of_fit_ref 1.029
_refine_ls_hydrogen_treatment constr
_refine_ls_matrix_type full
_refine_ls_number_parameters 217
_refine_ls_number_reflns 2667
_refine_ls_number_restraints 1
_refine_ls_restrained_S_all 1.029
_refine_ls_R_factor_all 0.0132
_refine_ls_R_factor_gt 0.0126
_refine_ls_shift/su_max 0.001
_refine_ls_shift/su_mean 0.000
_refine_ls_structure_factor_coef Fsqd
_refine_ls_weighting_details 'calc w=1/[\s^2^(Fo^2^)+(0.0000P)^2^+0.0000P] where P=(Fo^2^+2Fc^2^)/3'
_refine_ls_weighting_scheme calc
_refine_ls_wR_factor_gt 0.0274
_refine_ls_wR_factor_ref 0.0276
_reflns_number_gt 2630
_reflns_number_total 2667
_reflns_threshold_expression >2sigma(I)
_cod_data_source_file ic501952b_si_004.cif
_cod_data_source_block 131129a
_cod_depositor_comments
;
The following automatic conversions were performed:

'_symmetry_cell_setting' value 'Tetragonal' changed to 'tetragonal'
according to
/home/saulius/struct/COD-crude-data--automatic-downloads/rss-feeds/ACS/lib/dictionaries/cif_core.dic
dictionary named 'cif_core.dic' version 2.4.2 from
2011-04-26.

'_exptl_absorpt_correction_type' value 'MULTI-SCAN'
changed to 'multi-scan' according to
/home/saulius/struct/COD-crude-data--automatic-downloads/rss-feeds/ACS/lib/dictionaries/cif_core.dic
dictionary named 'cif_core.dic' version 2.4.2 from
2011-04-26.

'_refine_ls_hydrogen_treatment' value 'CONSTR' changed
to 'constr' according to
/home/saulius/struct/COD-crude-data--automatic-downloads/rss-feeds/ACS/lib/dictionaries/cif_core.dic
dictionary named 'cif_core.dic' version 2.4.2 from 2011-04-26.

Automatic conversion script
Id: cif_fix_values 2935 2014-11-11 08:27:57Z andrius 

The following automatic conversions were performed:

'_exptl_crystal_density_meas' value 'NONE' was changed to '?' - the
value is perceived as not measured.

Automatic conversion script
Id: cif_fix_values 3008 2015-01-20 13:52:24Z robertas 

 Adding full bibliography for 4341957--4341959.cif.
;
_cod_original_sg_symbol_H-M I-4
_cod_database_code 4341959

loop_
_symmetry_equiv_pos_as_xyz
'x, y, z'
'y, -x, -z'
'-x, -y, z'
'-y, x, -z'
'x+1/2, y+1/2, z+1/2'
'y+1/2, -x+1/2, -z+1/2'
'-x+1/2, -y+1/2, z+1/2'
'-y+1/2, x+1/2, -z+1/2'

loop_
_atom_site_label
_atom_site_type_symbol
_atom_site_fract_x
_atom_site_fract_y
_atom_site_fract_z
_atom_site_U_iso_or_equiv
_atom_site_adp_type
_atom_site_occupancy
_atom_site_symmetry_multiplicity
_atom_site_calc_flag
_atom_site_refinement_flags
Gd1 Gd 0.059015(7) 0.080745(7) 0.837083(16) 0.01984(4) Uani 1 1 d .
O1 O 0.13572(10) 0.01852(10) 0.6497(3) 0.0292(4) Uani 1 1 d .
O2 O 0.10218(11) 0.00834(10) 0.3956(2) 0.0278(5) Uani 1 1 d .
O3 O 0.17217(11) 0.09467(11) 0.9439(3) 0.0338(5) Uani 1 1 d .
O4 O 0.18644(11) -0.00735(11) 1.0695(3) 0.0349(6) Uani 1 1 d .
O5 O 0.05739(9) -0.04177(10) 0.8846(2) 0.0214(5) Uani 1 1 d .
H5 H 0.0914 -0.0666 0.8170 0.026 Uiso 1 1 calc R
N1 N 0.17514(12) -0.11016(13) 0.3605(3) 0.0267(6) Uani 1 1 d .
N2 N 0.25196(15) -0.16515(16) 0.6137(4) 0.0483(8) Uani 1 1 d .
C1 C 0.17713(14) -0.07792(15) 0.5018(4) 0.0263(6) Uani 1 1 d .
C2 C 0.21211(15) -0.16911(16) 0.3444(5) 0.0374(7) Uani 1 1 d .
H2 H 0.2124 -0.1926 0.2467 0.045 Uiso 1 1 calc R
C3 C 0.24993(19) -0.19557(18) 0.4717(5) 0.0435(9) Uani 1 1 d .
H3 H 0.2752 -0.2369 0.4568 0.052 Uiso 1 1 calc R
C4 C 0.21557(17) -0.10549(19) 0.6280(4) 0.0387(9) Uani 1 1 d .
H4 H 0.2160 -0.0818 0.7254 0.046 Uiso 1 1 calc R
C5 C 0.13469(14) -0.01170(14) 0.5179(4) 0.0241(6) Uani 1 1 d .
C6 C 0.28544(17) 0.06662(18) 1.0337(5) 0.0374(9) Uani 1 1 d .
C7 C 0.31079(17) 0.08614(16) 1.1847(5) 0.0416(9) Uani 1 1 d .
C8 C 0.26742(19) 0.08912(18) 1.3216(5) 0.0437(9) Uani 1 1 d .
H8 H 0.2202 0.0770 1.3139 0.052 Uiso 1 1 calc R
C9 C 0.2948(2) 0.1098(2) 1.4657(6) 0.0658(13) Uani 1 1 d .
H9 H 0.2661 0.1100 1.5559 0.079 Uiso 1 1 calc R
C10 C 0.3628(3) 0.1299(2) 1.4798(7) 0.0804(15) Uani 1 1 d .
H10 H 0.3801 0.1448 1.5783 0.096 Uiso 1 1 calc R
C11 C 0.4053(2) 0.1283(2) 1.3514(8) 0.0773(14) Uani 1 1 d .
H11 H 0.4516 0.1429 1.3633 0.093 Uiso 1 1 calc R
C12 C 0.3827(2) 0.1053(2) 1.1992(6) 0.0564(12) Uani 1 1 d .
C13 C 0.4271(2) 0.1010(3) 1.0671(6) 0.0752(14) Uani 1 1 d U
H13 H 0.4744 0.1124 1.0778 0.090 Uiso 1 1 calc R
C14 C 0.4016(2) 0.0801(3) 0.9214(6) 0.0698(13) Uani 1 1 d U
H14 H 0.4315 0.0770 0.8337 0.084 Uiso 1 1 calc R
C15 C 0.32930(18) 0.0630(2) 0.9043(5) 0.0470(10) Uani 1 1 d .
H15 H 0.3118 0.0494 0.8050 0.056 Uiso 1 1 calc R
C16 C 0.20843(16) 0.04944(16) 1.0152(4) 0.0314(7) Uani 1 1 d .

loop_
_atom_site_aniso_label
_atom_site_aniso_U_11
_atom_site_aniso_U_22
_atom_site_aniso_U_33
_atom_site_aniso_U_23
_atom_site_aniso_U_13
_atom_site_aniso_U_12
Gd1 0.01966(8) 0.02189(8) 0.01795(6) 0.00142(6) -0.00043(6) -0.00117(6)
O1 0.0295(11) 0.0381(12) 0.0200(11) -0.0038(11) 0.0019(10) -0.0038(9)
O2 0.0349(12) 0.0250(11) 0.0235(12) -0.0009(8) -0.0050(9) 0.0043(9)
O3 0.0267(12) 0.0399(13) 0.0347(13) 0.0084(10) -0.0080(10) -0.0050(10)
O4 0.0273(12) 0.0337(13) 0.0437(14) 0.0054(11) -0.0015(10) -0.0069(10)
O5 0.0186(10) 0.0252(11) 0.0202(11) -0.0019(8) 0.0019(8) 0.0013(7)
N1 0.0264(13) 0.0280(13) 0.0259(16) -0.0004(12) 0.0012(12) 0.0030(10)
N2 0.0370(17) 0.057(2) 0.051(2) 0.0118(16) -0.0059(14) 0.0115(15)
C1 0.0221(15) 0.0301(16) 0.0268(17) 0.0017(14) 0.0014(13) 0.0013(12)
C2 0.0369(17) 0.0358(17) 0.0397(19) -0.0029(18) 0.0013(17) 0.0065(14)
C3 0.038(2) 0.038(2) 0.055(3) 0.0069(18) 0.0026(18) 0.0102(16)
C4 0.0356(19) 0.049(2) 0.032(2) 0.0016(16) -0.0057(15) 0.0049(16)
C5 0.0226(15) 0.0268(16) 0.0229(17) -0.0019(13) 0.0032(13) -0.0053(12)
C6 0.0294(19) 0.0344(19) 0.048(2) 0.0077(16) 0.0011(16) 0.0007(15)
C7 0.0383(19) 0.0276(17) 0.059(3) 0.0046(18) -0.0123(19) -0.0032(14)
C8 0.043(2) 0.044(2) 0.044(2) -0.007(2) -0.0060(19) 0.0020(16)
C9 0.071(3) 0.065(3) 0.061(3) -0.016(2) -0.024(2) 0.008(2)
C10 0.097(4) 0.073(3) 0.072(4) -0.008(3) -0.039(3) -0.009(3)
C11 0.063(3) 0.072(3) 0.096(4) 0.013(3) -0.039(3) -0.025(2)
C12 0.034(2) 0.048(2) 0.087(4) 0.021(2) -0.014(2) -0.0120(18)
C13 0.041(3) 0.087(4) 0.098(3) 0.040(3) -0.015(3) -0.019(2)
C14 0.034(2) 0.098(4) 0.077(3) 0.035(3) 0.010(2) -0.001(2)
C15 0.034(2) 0.062(2) 0.045(2) 0.0179(18) 0.0012(16) 0.0004(18)
C16 0.0288(17) 0.0349(18) 0.0305(18) -0.0012(15) -0.0015(14) -0.0032(14)

loop_
_atom_type_symbol
_atom_type_description
_atom_type_scat_dispersion_real
_atom_type_scat_dispersion_imag
_atom_type_scat_source
C C 0.0033 0.0016 'International Tables Vol C Tables 4.2.6.8 and 6.1.1.4'
H H 0.0000 0.0000 'International Tables Vol C Tables 4.2.6.8 and 6.1.1.4'
N N 0.0061 0.0033 'International Tables Vol C Tables 4.2.6.8 and 6.1.1.4'
O O 0.0106 0.0060 'International Tables Vol C Tables 4.2.6.8 and 6.1.1.4'
Gd Gd -0.1653 3.9035 'International Tables Vol C Tables 4.2.6.8 and 6.1.1.4'

loop_
_geom_angle_atom_site_label_1
_geom_angle_atom_site_label_2
_geom_angle_atom_site_label_3
_geom_angle
_geom_angle_site_symmetry_1
_geom_angle_site_symmetry_3
O3 Gd1 O2 142.29(7) . 4_556
O3 Gd1 O5 93.42(7) . .
O2 Gd1 O5 107.51(7) 4_556 .
O3 Gd1 O5 146.12(7) . 3
O2 Gd1 O5 71.58(6) 4_556 3
O5 Gd1 O5 69.59(7) . 3
O3 Gd1 O4 99.21(7) . 4_557
O2 Gd1 O4 84.16(7) 4_556 4_557
O5 Gd1 O4 140.90(7) . 4_557
O5 Gd1 O4 79.80(7) 3 4_557
O3 Gd1 O5 77.15(7) . 4_557
O2 Gd1 O5 139.20(7) 4_556 4_557
O5 Gd1 O5 69.61(7) . 4_557
O5 Gd1 O5 69.54(7) 3 4_557
O4 Gd1 O5 77.37(7) 4_557 4_557
O3 Gd1 O1 75.49(7) . .
O2 Gd1 O1 83.25(7) 4_556 .
O5 Gd1 O1 68.74(6) . .
O5 Gd1 O1 120.90(6) 3 .
O4 Gd1 O1 150.32(7) 4_557 .
O5 Gd1 O1 127.87(7) 4_557 .
O3 Gd1 N1 79.68(8) . 4_556
O2 Gd1 N1 64.35(7) 4_556 4_556
O5 Gd1 N1 141.69(7) . 4_556
O5 Gd1 N1 131.75(7) 3 4_556
O4 Gd1 N1 77.25(8) 4_557 4_556
O5 Gd1 N1 142.11(7) 4_557 4_556
O1 Gd1 N1 73.07(7) . 4_556
O3 Gd1 Gd1 129.27(5) . 3
O2 Gd1 Gd1 79.58(5) 4_556 3
O5 Gd1 Gd1 36.53(4) . 3
O5 Gd1 Gd1 36.45(4) 3 3
O4 Gd1 Gd1 116.12(5) 4_557 3
O5 Gd1 Gd1 76.61(4) 4_557 3
O1 Gd1 Gd1 87.78(4) . 3
N1 Gd1 Gd1 140.47(6) 4_556 3
O3 Gd1 Gd1 112.37(5) . 4_557
O2 Gd1 Gd1 103.01(5) 4_556 4_557
O5 Gd1 Gd1 76.43(4) . 4_557
O5 Gd1 Gd1 36.61(4) 3 4_557
O4 Gd1 Gd1 64.53(5) 4_557 4_557
O5 Gd1 Gd1 36.20(5) 4_557 4_557
O1 Gd1 Gd1 144.80(5) . 4_557
N1 Gd1 Gd1 141.07(5) 4_556 4_557
Gd1 Gd1 Gd1 60.159(3) 3 4_557
O3 Gd1 Gd1 73.10(5) . 2_557
O2 Gd1 Gd1 139.71(5) 4_556 2_557
O5 Gd1 Gd1 36.58(4) . 2_557
O5 Gd1 Gd1 76.39(4) 3 2_557
O4 Gd1 Gd1 113.67(5) 4_557 2_557
O5 Gd1 Gd1 36.31(5) 4_557 2_557
O1 Gd1 Gd1 93.03(5) . 2_557
N1 Gd1 Gd1 151.86(5) 4_556 2_557
Gd1 Gd1 Gd1 60.161(4) 3 2_557
Gd1 Gd1 Gd1 59.680(7) 4_557 2_557
C5 O1 Gd1 141.40(18) . .
C5 O2 Gd1 126.12(17) . 2_556
C16 O3 Gd1 127.46(19) . .
C16 O4 Gd1 139.9(2) . 2_557
Gd1 O5 Gd1 107.02(7) . 3
Gd1 O5 Gd1 107.22(7) . 2_557
Gd1 O5 Gd1 107.08(7) 3 2_557
Gd1 O5 H5 111.7 . .
Gd1 O5 H5 111.7 3 .
Gd1 O5 H5 111.7 2_557 .
C1 N1 C2 117.6(3) . .
C1 N1 Gd1 113.89(18) . 2_556
C2 N1 Gd1 127.7(2) . 2_556
C3 N2 C4 116.0(3) . .
N1 C1 C4 120.9(3) . .
N1 C1 C5 116.8(3) . .
C4 C1 C5 122.2(3) . .
N1 C2 C3 120.4(3) . .
N1 C2 H2 119.8 . .
C3 C2 H2 119.8 . .
N2 C3 C2 123.1(3) . .
N2 C3 H3 118.4 . .
C2 C3 H3 118.4 . .
N2 C4 C1 121.9(3) . .
N2 C4 H4 119.1 . .
C1 C4 H4 119.1 . .
O1 C5 O2 126.0(3) . .
O1 C5 C1 117.3(3) . .
O2 C5 C1 116.6(3) . .
C15 C6 C7 120.9(3) . .
C15 C6 C16 120.1(3) . .
C7 C6 C16 119.0(3) . .
C6 C7 C8 122.5(3) . .
C6 C7 C12 118.5(4) . .
C8 C7 C12 119.0(4) . .
C9 C8 C7 120.0(4) . .
C9 C8 H8 120.0 . .
C7 C8 H8 120.0 . .
C10 C9 C8 121.4(5) . .
C10 C9 H9 119.3 . .
C8 C9 H9 119.3 . .
C11 C10 C9 119.9(5) . .
C11 C10 H10 120.0 . .
C9 C10 H10 120.0 . .
C10 C11 C12 122.8(4) . .
C10 C11 H11 118.6 . .
C12 C11 H11 118.6 . .
C13 C12 C11 123.1(4) . .
C13 C12 C7 120.1(4) . .
C11 C12 C7 116.8(4) . .
C14 C13 C12 120.3(4) . .
C14 C13 H13 119.8 . .
C12 C13 H13 119.8 . .
C13 C14 C15 120.0(4) . .
C13 C14 H14 120.0 . .
C15 C14 H14 120.0 . .
C6 C15 C14 120.0(4) . .
C6 C15 H15 120.0 . .
C14 C15 H15 120.0 . .
O4 C16 O3 125.7(3) . .
O4 C16 C6 118.5(3) . .
O3 C16 C6 115.7(3) . .

loop_
_geom_bond_atom_site_label_1
_geom_bond_atom_site_label_2
_geom_bond_distance
_geom_bond_site_symmetry_2
Gd1 O3 2.346(2) .
Gd1 O2 2.3618(19) 4_556
Gd1 O5 2.3659(19) .
Gd1 O5 2.3703(19) 3
Gd1 O4 2.371(2) 4_557
Gd1 O5 2.3872(18) 4_557
Gd1 O1 2.445(2) .
Gd1 N1 2.626(3) 4_556
Gd1 Gd1 3.8078(4) 3
Gd1 Gd1 3.8263(4) 4_557
Gd1 Gd1 3.8263(4) 2_557
O1 C5 1.241(3) .
O2 C5 1.253(3) .
O2 Gd1 2.3618(19) 2_556
O3 C16 1.254(4) .
O4 C16 1.245(4) .
O4 Gd1 2.371(2) 2_557
O5 Gd1 2.3703(19) 3
O5 Gd1 2.3872(18) 2_557
O5 H5 0.9800 .
N1 C1 1.330(4) .
N1 C2 1.331(4) .
N1 Gd1 2.626(3) 2_556
N2 C3 1.319(4) .
N2 C4 1.336(4) .
C1 C4 1.385(4) .
C1 C5 1.503(4) .
C2 C3 1.378(5) .
C2 H2 0.9300 .
C3 H3 0.9300 .
C4 H4 0.9300 .
C6 C15 1.367(5) .
C6 C7 1.399(5) .
C6 C16 1.510(4) .
C7 C8 1.411(5) .
C7 C12 1.421(5) .
C8 C9 1.368(6) .
C8 H8 0.9300 .
C9 C10 1.355(6) .
C9 H9 0.9300 .
C10 C11 1.342(7) .
C10 H10 0.9300 .
C11 C12 1.410(7) .
C11 H11 0.9300 .
C12 C13 1.392(6) .
C13 C14 1.368(6) .
C13 H13 0.9300 .
C14 C15 1.421(5) .
C14 H14 0.9300 .
C15 H15 0.9300 .

loop_
_geom_torsion_atom_site_label_1
_geom_torsion_atom_site_label_2
_geom_torsion_atom_site_label_3
_geom_torsion_atom_site_label_4
_geom_torsion
_geom_torsion_site_symmetry_1
_geom_torsion_site_symmetry_4
O3 Gd1 O1 C5 -172.9(3) . .
O2 Gd1 O1 C5 -24.3(3) 4_556 .
O5 Gd1 O1 C5 87.5(3) . .
O5 Gd1 O1 C5 39.5(3) 3 .
O4 Gd1 O1 C5 -89.8(3) 4_557 .
O5 Gd1 O1 C5 126.6(3) 4_557 .
N1 Gd1 O1 C5 -89.5(3) 4_556 .
Gd1 Gd1 O1 C5 55.5(3) 3 .
Gd1 Gd1 O1 C5 78.8(3) 4_557 .
Gd1 Gd1 O1 C5 115.4(3) 2_557 .
O2 Gd1 O3 C16 -132.2(2) 4_556 .
O5 Gd1 O3 C16 -7.5(3) . .
O5 Gd1 O3 C16 50.0(3) 3 .
O4 Gd1 O3 C16 135.4(3) 4_557 .
O5 Gd1 O3 C16 60.7(3) 4_557 .
O1 Gd1 O3 C16 -74.5(3) . .
N1 Gd1 O3 C16 -149.5(3) 4_556 .
Gd1 Gd1 O3 C16 0.3(3) 3 .
Gd1 Gd1 O3 C16 69.2(3) 4_557 .
Gd1 Gd1 O3 C16 23.3(2) 2_557 .
O3 Gd1 O5 Gd1 169.92(7) . 3
O2 Gd1 O5 Gd1 -41.88(9) 4_556 3
O5 Gd1 O5 Gd1 20.02(9) 3 3
O4 Gd1 O5 Gd1 60.78(13) 4_557 3
O5 Gd1 O5 Gd1 94.98(7) 4_557 3
O1 Gd1 O5 Gd1 -117.10(8) . 3
N1 Gd1 O5 Gd1 -112.43(11) 4_556 3
Gd1 Gd1 O5 Gd1 57.72(5) 4_557 3
Gd1 Gd1 O5 Gd1 114.62(10) 2_557 3
O3 Gd1 O5 Gd1 55.30(8) . 2_557
O2 Gd1 O5 Gd1 -156.49(7) 4_556 2_557
O5 Gd1 O5 Gd1 -94.59(5) 3 2_557
O4 Gd1 O5 Gd1 -53.84(13) 4_557 2_557
O5 Gd1 O5 Gd1 -19.64(7) 4_557 2_557
O1 Gd1 O5 Gd1 128.29(9) . 2_557
N1 Gd1 O5 Gd1 132.95(10) 4_556 2_557
Gd1 Gd1 O5 Gd1 -114.62(10) 3 2_557
Gd1 Gd1 O5 Gd1 -56.90(5) 4_557 2_557
C2 N1 C1 C4 -0.9(4) . .
Gd1 N1 C1 C4 169.4(2) 2_556 .
C2 N1 C1 C5 -179.6(3) . .
Gd1 N1 C1 C5 -9.3(3) 2_556 .
C1 N1 C2 C3 1.0(4) . .
Gd1 N1 C2 C3 -167.8(2) 2_556 .
C4 N2 C3 C2 -0.9(5) . .
N1 C2 C3 N2 0.0(6) . .
C3 N2 C4 C1 1.0(5) . .
N1 C1 C4 N2 -0.1(5) . .
C5 C1 C4 N2 178.6(3) . .
Gd1 O1 C5 O2 40.9(5) . .
Gd1 O1 C5 C1 -140.1(2) . .
Gd1 O2 C5 O1 -166.7(2) 2_556 .
Gd1 O2 C5 C1 14.3(3) 2_556 .
N1 C1 C5 O1 179.4(2) . .
C4 C1 C5 O1 0.7(4) . .
N1 C1 C5 O2 -1.5(4) . .
C4 C1 C5 O2 179.8(3) . .
C15 C6 C7 C8 -178.7(3) . .
C16 C6 C7 C8 1.3(5) . .
C15 C6 C7 C12 2.8(5) . .
C16 C6 C7 C12 -177.2(3) . .
C6 C7 C8 C9 -178.8(4) . .
C12 C7 C8 C9 -0.4(5) . .
C7 C8 C9 C10 2.2(6) . .
C8 C9 C10 C11 -1.5(8) . .
C9 C10 C11 C12 -0.9(8) . .
C10 C11 C12 C13 -177.5(5) . .
C10 C11 C12 C7 2.5(7) . .
C6 C7 C12 C13 -3.3(5) . .
C8 C7 C12 C13 178.2(4) . .
C6 C7 C12 C11 176.7(3) . .
C8 C7 C12 C11 -1.8(5) . .
C11 C12 C13 C14 -178.2(4) . .
C7 C12 C13 C14 1.7(7) . .
C12 C13 C14 C15 0.4(7) . .
C7 C6 C15 C14 -0.8(6) . .
C16 C6 C15 C14 179.2(3) . .
C13 C14 C15 C6 -0.8(7) . .
Gd1 O4 C16 O3 -25.0(6) 2_557 .
Gd1 O4 C16 C6 155.5(2) 2_557 .
Gd1 O3 C16 O4 -14.5(5) . .
Gd1 O3 C16 C6 165.0(2) . .
C15 C6 C16 O4 106.0(4) . .
C7 C6 C16 O4 -74.0(4) . .
C15 C6 C16 O3 -73.5(4) . .
C7 C6 C16 O3 106.5(4) . .
